data_4508306
loop_
_publ_author_name
'Koffer, Jacob H.'
'Olshansky, Jacob H.'
'Smith, Matthew D.'
'Hernandez, Kristen J.'
'Zeller, Matthias'
'Ferrence, Gregory M.'
'Schrier, Joshua'
'Norquist, Alexander J.'

_publ_section_title
;
 Formation Principles for Templated Vanadium Selenite Oxalates
;
_journal_issue 10
_journal_name_full 'Crystal Growth &amp; Design'
_journal_page_first 4504
_journal_paper_doi 10.1021/cg400992q
_journal_volume 13
_journal_year 2013
_chemical_formula_moiety 'C8 H18 N2 O12 Se2 V2'
_chemical_formula_sum 'C8 H18 N2 O12 Se2 V2'
_chemical_formula_weight 594.04
_space_group_IT_number 2
_symmetry_cell_setting triclinic
_symmetry_space_group_name_Hall '-P 1'
_symmetry_space_group_name_H-M 'P -1'
_atom_sites_solution_hydrogens difmap
_atom_sites_solution_primary direct
_cell_angle_alpha 92.260(16)
_cell_angle_beta 107.27(3)
_cell_angle_gamma 107.84(2)
_cell_formula_units_Z 1
_cell_length_a 6.378(7)
_cell_length_b 8.444(7)
_cell_length_c 9.405(8)
_cell_measurement_reflns_used 2500
_cell_measurement_temperature 100
_cell_measurement_theta_max 27
_cell_measurement_theta_min 3
_cell_volume 455.7(7)
_computing_cell_refinement 'DENZO/SCALEPACK (Otwinowski & Minor, 1997)'
_computing_data_collection 'COLLECT (Nonius, 2001).'
_computing_data_reduction 'DENZO/SCALEPACK (Otwinowski & Minor, 1997)'
_computing_molecular_graphics 'CAMERON (Watkin et al., 1996)'
_computing_publication_material 'CRYSTALS (Betteridge et al., 2003)'
_computing_structure_refinement 'CRYSTALS (Betteridge et al., 2003)'
_computing_structure_solution 'SIR92 (Altomare et al., 1994)'
_diffrn_ambient_temperature 100
_diffrn_measured_fraction_theta_full 0.990
_diffrn_measured_fraction_theta_max 0.909
_diffrn_measurement_device Area
_diffrn_measurement_device_type 'Nonius KappaCCD'
_diffrn_measurement_method \w
_diffrn_radiation_monochromator graphite
_diffrn_radiation_type 'Mo K\a'
_diffrn_radiation_wavelength 0.71073
_diffrn_reflns_av_R_equivalents 0.020
_diffrn_reflns_limit_h_max 9
_diffrn_reflns_limit_h_min -9
_diffrn_reflns_limit_k_max 12
_diffrn_reflns_limit_k_min -12
_diffrn_reflns_limit_l_max 13
_diffrn_reflns_limit_l_min -13
_diffrn_reflns_number 7991
_diffrn_reflns_theta_full 25.143
_diffrn_reflns_theta_max 31.826
_diffrn_reflns_theta_min 2.292
_diffrn_standards_number 0
_exptl_absorpt_coefficient_mu 5.081
_exptl_absorpt_correction_T_max 0.74
_exptl_absorpt_correction_T_min 0.60
_exptl_absorpt_correction_type multi-scan
_exptl_absorpt_process_details 'DENZO/SCALEPACK (Otwinowski & Minor, 1997)'
_exptl_crystal_colour blue
_exptl_crystal_density_diffrn 2.165
_exptl_crystal_density_method 'not measured'
_exptl_crystal_description prism
_exptl_crystal_F_000 290
_exptl_crystal_size_max 0.280
_exptl_crystal_size_mid 0.100
_exptl_crystal_size_min 0.060
_refine_diff_density_max 0.55
_refine_diff_density_min -0.62
_refine_ls_extinction_coef 1.0(16)
_refine_ls_extinction_method 'Larson (1970), Equation 22'
_refine_ls_goodness_of_fit_ref 1.0060
_refine_ls_hydrogen_treatment constr
_refine_ls_matrix_type full
_refine_ls_number_parameters 119
_refine_ls_number_reflns 2617
_refine_ls_number_restraints 0
_refine_ls_R_factor_all 0.0205
_refine_ls_R_factor_gt 0.0189
_refine_ls_shift/su_max 0.0016677
_refine_ls_shift/su_mean 0.0000511
_refine_ls_structure_factor_coef Fsqd
_refine_ls_weighting_details
;
 Method= Modified Sheldrick 
 w=1/[\s^2^(F^2^) + ( 0.03P)^2^ + 0.32P] 
 ,where P=(max(Fo^2^,0) + 2Fc^2^)/3 
;
_refine_ls_weighting_scheme calc
_refine_ls_wR_factor_all 0.0476
_refine_ls_wR_factor_gt 0.0468
_refine_ls_wR_factor_ref 0.0464
_reflns_limit_h_max 8
_reflns_limit_h_min -9
_reflns_limit_k_max 12
_reflns_limit_k_min -12
_reflns_limit_l_max 13
_reflns_limit_l_min 0
_reflns_number_gt 2663
_reflns_number_total 2842
_reflns_threshold_expression I>2.0\s(I)
_oxford_diffrn_Wilson_B_factor 0.00
_oxford_diffrn_Wilson_scale 0.00
_oxford_refine_ls_r_factor_ref 0.0184
_oxford_refine_ls_scale 0.7956(16)
_oxford_reflns_number_all 2834
_oxford_reflns_threshold_expression_ref I>3.0\s(I)
_cod_data_source_file cg400992q_si_002.cif
_cod_data_source_block '[C~6~H~18~N~2~][(VO)~2~(C~2~O~4~)(SeO~3~)~2~]_Cmp-4'
_cod_depositor_comments
;
The following automatic conversions were performed:

'_symmetry_cell_setting' value 'Triclinic' changed to 'triclinic'
according to /home/saulius/struct/CIF-dictionaries/cif_core.dic
dictionary named 'cif_core.dic' version 2.4.2 from
2011-04-26.

'_atom_sites_solution_primary' value 'Direct' changed to
'direct' according to
/home/saulius/struct/CIF-dictionaries/cif_core.dic dictionary named
'cif_core.dic' version 2.4.2 from 2011-04-26.

Automatic conversion script
Id: cif_fix_values 1891 2012-01-12 08:04:46Z andrius 
;
_cod_original_cell_volume 455.6(8)
_cod_original_sg_symbol_H-M 'P -1 '
_cod_database_code 4508306

loop_
_symmetry_equiv_pos_as_xyz
x,y,z
-x,-y,-z

loop_
_atom_site_label
_atom_site_type_symbol
_atom_site_fract_x
_atom_site_fract_y
_atom_site_fract_z
_atom_site_U_iso_or_equiv
_atom_site_occupancy
_atom_site_adp_type
_atom_site_refinement_flags_posn
V1 V 0.73726(4) 0.60275(3) 0.31258(3) 0.0091 1.0000 Uani .
Se1 Se 0.78919(2) 0.523184(17) 0.648937(15) 0.0095 1.0000 Uani .
O1 O 0.8866(2) 0.78140(14) 0.41816(12) 0.0172 1.0000 Uani .
O2 O 0.42269(18) 0.62266(13) 0.30290(12) 0.0119 1.0000 Uani .
O3 O 0.71785(19) 0.44447(13) 0.46326(11) 0.0118 1.0000 Uani .
O4 O 0.9836(2) 0.53795(19) 0.26057(13) 0.0221 1.0000 Uani .
O5 O 0.68057(18) 0.69568(13) 0.10792(11) 0.0116 1.0000 Uani .
O6 O 0.49796(19) 0.37368(13) 0.14307(11) 0.0119 1.0000 Uani .
N1 N 0.4442(2) -0.05032(16) 0.28892(14) 0.0133 1.0000 Uani .
C1 C 0.4480(2) 0.40698(17) 0.01082(16) 0.0095 1.0000 Uani .
C2 C 0.4157(3) 0.0178(2) 0.43000(17) 0.0148 1.0000 Uani .
C3 C 0.2400(3) -0.0601(2) 0.15364(19) 0.0210 1.0000 Uani .
C4 C 0.6679(3) 0.0499(2) 0.26543(18) 0.0157 1.0000 Uani .
H1 H 0.4465 -0.1614 0.2985 0.0164 1.0000 Uiso R
H2 H 0.2565 -0.0350 0.4274 0.0180 1.0000 Uiso R
H3 H 0.4493 0.1379 0.4309 0.0181 1.0000 Uiso R
H4 H 0.2358 0.0526 0.1398 0.0316 1.0000 Uiso R
H5 H 0.0972 -0.1248 0.1709 0.0318 1.0000 Uiso R
H6 H 0.2540 -0.1145 0.0655 0.0322 1.0000 Uiso R
H7 H 0.6624 0.1605 0.2469 0.0239 1.0000 Uiso R
H8 H 0.7947 0.0579 0.3534 0.0239 1.0000 Uiso R
H9 H 0.6777 -0.0086 0.1805 0.0239 1.0000 Uiso R

loop_
_atom_site_aniso_label
_atom_site_aniso_U_11
_atom_site_aniso_U_22
_atom_site_aniso_U_33
_atom_site_aniso_U_23
_atom_site_aniso_U_13
_atom_site_aniso_U_12
V1 0.00721(11) 0.01143(12) 0.00710(11) 0.00133(8) 0.00178(8) 0.00157(8)
Se1 0.00836(7) 0.01113(8) 0.00837(7) 0.00172(5) 0.00293(5) 0.00231(5)
O1 0.0166(5) 0.0159(5) 0.0122(5) 0.0013(4) 0.0014(4) -0.0009(4)
O2 0.0116(5) 0.0114(5) 0.0155(5) 0.0059(4) 0.0076(4) 0.0042(4)
O3 0.0144(5) 0.0130(5) 0.0078(4) 0.0023(4) 0.0032(4) 0.0048(4)
O4 0.0136(5) 0.0477(8) 0.0122(5) 0.0095(5) 0.0050(4) 0.0187(5)
O5 0.0119(5) 0.0119(5) 0.0085(4) 0.0015(4) 0.0020(4) 0.0018(4)
O6 0.0155(5) 0.0106(5) 0.0088(4) 0.0025(4) 0.0025(4) 0.0044(4)
N1 0.0158(6) 0.0097(5) 0.0132(6) 0.0022(4) 0.0044(5) 0.0026(5)
C1 0.0078(6) 0.0099(6) 0.0109(6) 0.0025(5) 0.0032(5) 0.0030(5)
C2 0.0150(7) 0.0159(7) 0.0145(7) 0.0028(5) 0.0050(6) 0.0063(5)
C3 0.0182(8) 0.0228(8) 0.0159(7) 0.0047(6) 0.0011(6) 0.0025(6)
C4 0.0164(7) 0.0138(7) 0.0188(7) 0.0047(5) 0.0084(6) 0.0049(5)

loop_
_atom_type_symbol
_atom_type_scat_dispersion_real
_atom_type_scat_dispersion_imag
_atom_type_scat_Cromer_Mann_a1
_atom_type_scat_Cromer_Mann_b1
_atom_type_scat_Cromer_Mann_a2
_atom_type_scat_Cromer_Mann_b2
_atom_type_scat_Cromer_Mann_a3
_atom_type_scat_Cromer_Mann_b3
_atom_type_scat_Cromer_Mann_a4
_atom_type_scat_Cromer_Mann_b4
_atom_type_scat_Cromer_Mann_c
_atom_type_scat_source
C 0.0033 0.0016 2.3100 20.8439 1.0200 10.2075 1.5886 0.5687 0.8650 51.6512 0.2156 'International Tables Vol C 4.2.6.8 and 6.1.1.4'
N 0.0061 0.0033 12.2126 0.0057 3.1322 9.8933 2.0125 28.9975 1.1663 0.5826 -11.5290 'International Tables Vol C 4.2.6.8 and 6.1.1.4'
H 0.0000 0.0000 0.4930 10.5109 0.3229 26.1257 0.1402 3.1424 0.0408 57.7998 0.0030 'International Tables Vol C 4.2.6.8 and 6.1.1.4'
V 0.3005 0.5294 10.2971 6.8657 7.3511 0.4385 2.0703 26.8938 2.0571 102.4780 1.2199 'International Tables Vol C 4.2.6.8 and 6.1.1.4'
Se -0.0929 2.2259 17.0006 2.4098 5.8196 0.2726 3.9731 15.2372 4.3543 43.8163 2.8409 'International Tables Vol C 4.2.6.8 and 6.1.1.4'
O 0.0106 0.0060 3.0485 13.2771 2.2868 5.7011 1.5463 0.3239 0.8670 32.9089 0.2508 'International Tables Vol C 4.2.6.8 and 6.1.1.4'

loop_
_geom_angle_atom_site_label_1
_geom_angle_site_symmetry_1
_geom_angle_atom_site_label_2
_geom_angle_atom_site_label_3
_geom_angle_site_symmetry_3
_geom_angle
_geom_angle_publ_flag
Se1 . V1 O1 . 75.07(5) yes
Se1 . V1 O2 . 86.71(8) yes
O1 . V1 O2 . 94.42(12) yes
Se1 . V1 O3 . 27.91(3) yes
O1 . V1 O3 . 102.14(8) yes
O2 . V1 O3 . 91.32(10) yes
Se1 . V1 O4 . 105.02(5) yes
O1 . V1 O4 . 101.74(7) yes
O2 . V1 O4 . 161.97(5) yes
O3 . V1 O4 . 93.01(9) yes
Se1 . V1 O5 . 167.70(3) yes
O1 . V1 O5 . 96.82(11) yes
O2 . V1 O5 . 84.69(8) yes
O3 . V1 O5 . 160.88(5) yes
O4 . V1 O5 . 85.51(10) yes
Se1 . V1 O6 . 110.85(5) yes
O1 . V1 O6 . 171.56(5) yes
O2 . V1 O6 . 80.21(6) yes
O3 . V1 O6 . 84.59(9) yes
O4 . V1 O6 . 82.79(12) yes
O5 . V1 O6 . 76.31(6) yes
O2 2_666 Se1 O4 2_766 98.09(11) yes
O2 2_666 Se1 V1 . 123.78(7) yes
O4 2_766 Se1 V1 . 117.69(8) yes
O2 2_666 Se1 O3 . 100.11(10) yes
O4 2_766 Se1 O3 . 104.50(10) yes
V1 . Se1 O3 . 32.86(5) yes
V1 . O2 Se1 2_666 124.94(7) yes
V1 . O3 Se1 . 119.23(9) yes
V1 . O4 Se1 2_766 136.90(9) yes
V1 . O5 C1 2_665 118.13(11) yes
V1 . O6 C1 . 112.29(12) yes
C2 . N1 C3 . 110.57(14) yes
C2 . N1 C4 . 112.91(13) yes
C3 . N1 C4 . 110.09(15) yes
C2 . N1 H1 . 107.5 no
C3 . N1 H1 . 107.8 no
C4 . N1 H1 . 107.7 no
C1 2_665 C1 O5 2_665 116.29(15) yes
C1 2_665 C1 O6 . 116.97(16) yes
O5 2_665 C1 O6 . 126.74(14) yes
C2 2_656 C2 N1 . 110.31(17) yes
C2 2_656 C2 H2 . 110.0 no
N1 . C2 H2 . 108.9 no
C2 2_656 C2 H3 . 110.3 no
N1 . C2 H3 . 107.4 no
H2 . C2 H3 . 109.9 no
N1 . C3 H4 . 109.5 no
N1 . C3 H5 . 109.0 no
H4 . C3 H5 . 108.4 no
N1 . C3 H6 . 109.3 no
H4 . C3 H6 . 110.8 no
H5 . C3 H6 . 109.9 no
N1 . C4 H7 . 108.7 no
N1 . C4 H8 . 108.9 no
H7 . C4 H8 . 110.3 no
N1 . C4 H9 . 106.7 no
H7 . C4 H9 . 110.9 no
H8 . C4 H9 . 111.2 no

loop_
_geom_bond_atom_site_label_1
_geom_bond_atom_site_label_2
_geom_bond_site_symmetry_2
_geom_bond_distance
_geom_bond_publ_flag
V1 Se1 . 3.201(3) yes
V1 O1 . 1.6152(16) yes
V1 O2 . 2.040(3) yes
V1 O3 . 1.9904(17) yes
V1 O4 . 1.992(2) yes
V1 O5 . 2.0810(19) yes
V1 O6 . 2.2617(19) yes
Se1 O2 2_666 1.7134(16) yes
Se1 O4 2_766 1.6885(18) yes
Se1 O3 . 1.7174(18) yes
O5 C1 2_665 1.2709(19) yes
O6 C1 . 1.255(2) yes
N1 C2 . 1.507(2) yes
N1 C3 . 1.504(2) yes
N1 C4 . 1.504(2) yes
N1 H1 . 0.950 no
C1 C1 2_665 1.554(3) yes
C2 C2 2_656 1.539(3) yes
C2 H2 . 0.968 no
C2 H3 . 0.969 no
C3 H4 . 0.973 no
C3 H5 . 0.972 no
C3 H6 . 0.972 no
C4 H7 . 0.966 no
C4 H8 . 0.953 no
C4 H9 . 0.950 no

loop_
_geom_hbond_atom_site_label_D
_geom_hbond_atom_site_label_H
_geom_hbond_atom_site_label_A
_geom_hbond_site_symmetry_A
_geom_hbond_angle_DHA
_geom_hbond_distance_DH
_geom_hbond_distance_HA
_geom_hbond_distance_DA
_geom_hbond_publ_flag
N1 H1 O2 1_545 174.31(6) 0.950 1.786 2.733(2) yes
C2 H2 O1 1_445 167.55(5) 0.968 2.367 3.319(2) yes
C2 H3 O3 . 154.58(6) 0.969 2.576 3.477(2) yes
C3 H5 O5 1_445 157.95(5) 0.972 2.497 3.418(2) yes
C4 H7 O6 . 158.08(5) 0.966 2.445 3.361(2) yes
C4 H8 O1 2_766 151.80(6) 0.953 2.464 3.335(2) yes
C4 H9 O5 1_545 136.01(4) 0.950 2.569 3.319(2) yes
